data_1517899
loop_
_publ_author_name
'Brus, Jiri'
'Zhigunov, Alexander'
'Czernek, Ji\<r\'i'
'Kobera, Libor'
'Uchman, Mariusz'
'Mat\<ej\'i\<cek, Pavel'

_publ_section_title
;
 Control over the Self-Assembly and Dynamics of Metallacarborane
 Nanorotors by the Nature of the Polymer Matrix: A Solid-State NMR Study
;
_journal_issue 18
_journal_name_full Macromolecules
_journal_page_first 6343
_journal_paper_doi 10.1021/ma501117a
_journal_volume 47
_journal_year 2014
_chemical_compound_source 'synthesized by the authors'
_chemical_formula_moiety 'H6 Na O3, C4 H22 B18 Co, H2 O'
_chemical_formula_sum 'C4 H30 B18 Co Na O4'
_chemical_formula_weight 418.78
_chemical_name_systematic
; 
 ? 
;
_space_group_IT_number 14
_symmetry_cell_setting monoclinic
_symmetry_space_group_name_Hall '-P 2ybc'
_symmetry_space_group_name_H-M 'P 1 21/c 1'
_atom_sites_solution_hydrogens geom
_atom_sites_solution_primary direct
_atom_sites_solution_secondary difmap
_audit_creation_method SHELXL-97
_cell_angle_alpha 90.00
_cell_angle_beta 93.2540(10)
_cell_angle_gamma 90.00
_cell_formula_units_Z 4
_cell_length_a 6.6543(3)
_cell_length_b 10.1234(4)
_cell_length_c 30.0560(11)
_cell_measurement_reflns_used 9927
_cell_measurement_temperature 150(2)
_cell_measurement_theta_max 27.50
_cell_measurement_theta_min 2.43
_cell_volume 2021.43(14)
_computing_cell_refinement 'Bruker SAINT'
_computing_data_collection 'Bruker APEX2'
_computing_data_reduction 'Bruker SAINT'
_computing_structure_refinement 'SHELXL-97 (Sheldrick, 1997)'
_computing_structure_solution 'SHELXS-97 (Sheldrick, 1990)'
_diffrn_ambient_temperature 150(2)
_diffrn_measured_fraction_theta_full 1.000
_diffrn_measured_fraction_theta_max 1.000
_diffrn_measurement_device_type 'Bruker APEX-II CCD'
_diffrn_measurement_method '\f and \w scans'
_diffrn_radiation_monochromator graphite
_diffrn_radiation_source 'fine-focus sealed tube'
_diffrn_radiation_type MoK\a
_diffrn_radiation_wavelength 0.71073
_diffrn_reflns_av_R_equivalents 0.0287
_diffrn_reflns_av_sigmaI/netI 0.0187
_diffrn_reflns_limit_h_max 8
_diffrn_reflns_limit_h_min -8
_diffrn_reflns_limit_k_max 13
_diffrn_reflns_limit_k_min -13
_diffrn_reflns_limit_l_max 38
_diffrn_reflns_limit_l_min -3
_diffrn_reflns_number 33444
_diffrn_reflns_theta_full 27.50
_diffrn_reflns_theta_max 27.50
_diffrn_reflns_theta_min 1.36
_diffrn_standards_number 0
_exptl_absorpt_coefficient_mu 0.879
_exptl_absorpt_correction_type none
_exptl_crystal_colour orange
_exptl_crystal_density_diffrn 1.376
_exptl_crystal_density_method 'not measured'
_exptl_crystal_description bar
_exptl_crystal_F_000 856
_exptl_crystal_size_max 0.417
_exptl_crystal_size_mid 0.254
_exptl_crystal_size_min 0.14
_refine_diff_density_max 0.407
_refine_diff_density_min -0.857
_refine_diff_density_rms 0.060
_refine_ls_extinction_method none
_refine_ls_goodness_of_fit_ref 1.105
_refine_ls_hydrogen_treatment mixed
_refine_ls_matrix_type full
_refine_ls_number_parameters 281
_refine_ls_number_reflns 4645
_refine_ls_number_restraints 0
_refine_ls_restrained_S_all 1.105
_refine_ls_R_factor_all 0.0338
_refine_ls_R_factor_gt 0.0319
_refine_ls_shift/su_max 0.001
_refine_ls_shift/su_mean 0.000
_refine_ls_structure_factor_coef Fsqd
_refine_ls_weighting_details 'calc w=1/[\s^2^(Fo^2^)+(0.0284P)^2^+1.9670P] where P=(Fo^2^+2Fc^2^)/3'
_refine_ls_weighting_scheme calc
_refine_ls_wR_factor_gt 0.0752
_refine_ls_wR_factor_ref 0.0761
_reflns_number_gt 4446
_reflns_number_total 4645
_reflns_threshold_expression I>2\s(I)
_cod_data_source_file ma501117a_si_002.cif
_cod_data_source_block twin
_cod_depositor_comments
;
The following automatic conversions were performed:

'_symmetry_cell_setting' value 'Monoclinic' changed to 'monoclinic'
according to
/home/saulius/struct/COD-crude-data--automatic-downloads/current/ACS/lib/dictionaries/cif_core.dic
dictionary named 'cif_core.dic' version 2.4.2 from 2011-04-26.

Automatic conversion script
Id: cif_fix_values 2827 2014-09-09 07:05:25Z andrius 
;
_cod_original_sg_symbol_H-M P2(1)/c
_cod_database_code 1517899

loop_
_symmetry_equiv_pos_as_xyz
'x, y, z'
'-x, y+1/2, -z+1/2'
'-x, -y, -z'
'x, -y-1/2, z-1/2'

loop_
_atom_site_label
_atom_site_type_symbol
_atom_site_fract_x
_atom_site_fract_y
_atom_site_fract_z
_atom_site_U_iso_or_equiv
_atom_site_adp_type
_atom_site_occupancy
_atom_site_symmetry_multiplicity
_atom_site_calc_flag
_atom_site_refinement_flags
Co3 Co 0.23943(3) 0.34329(2) 0.346022(7) 0.00930(7) Uani 1 1 d .
C1 C 0.1422(3) 0.53416(18) 0.35081(6) 0.0148(3) Uani 1 1 d .
H1 H 0.0860 0.5612 0.3236 0.018 Uiso 1 1 d R
C1' C 0.0803(3) 0.28770(18) 0.28874(6) 0.0129(3) Uani 1 1 d .
H1' H -0.0231 0.3455 0.2830 0.016 Uiso 1 1 d R
C2 C 0.0164(3) 0.43081(18) 0.37932(6) 0.0153(4) Uani 1 1 d .
H2 H -0.1091 0.4009 0.3655 0.018 Uiso 1 1 d R
C2' C 0.3070(3) 0.33646(18) 0.28064(6) 0.0130(3) Uani 1 1 d .
H2' H 0.3218 0.4241 0.2721 0.016 Uiso 1 1 d R
B4 B 0.3953(3) 0.5190(2) 0.36163(7) 0.0141(4) Uani 1 1 d .
H4 H 0.5141 0.5398 0.3376 0.017 Uiso 1 1 calc R
B4' B 0.0771(3) 0.1717(2) 0.32976(7) 0.0138(4) Uani 1 1 d .
H4' H -0.0474 0.1558 0.3527 0.017 Uiso 1 1 calc R
B5 B 0.2539(4) 0.6514(2) 0.38392(7) 0.0183(4) Uani 1 1 d .
H5 H 0.2797 0.7561 0.3737 0.022 Uiso 1 1 calc R
B5' B 0.0427(3) 0.1293(2) 0.27171(7) 0.0155(4) Uani 1 1 d .
H5' H -0.1036 0.0886 0.2574 0.019 Uiso 1 1 calc R
B6 B 0.0095(4) 0.5953(2) 0.39387(7) 0.0196(4) Uani 1 1 d .
H6 H -0.1257 0.6611 0.3901 0.024 Uiso 1 1 calc R
B6' B 0.1865(3) 0.2383(2) 0.24042(7) 0.0151(4) Uani 1 1 d .
H6' H 0.1367 0.2705 0.2059 0.018 Uiso 1 1 calc R
B7 B 0.1718(3) 0.3334(2) 0.41262(7) 0.0145(4) Uani 1 1 d .
H7 H 0.1406 0.2294 0.4230 0.017 Uiso 1 1 calc R
B7' B 0.4814(3) 0.2589(2) 0.31509(6) 0.0123(4) Uani 1 1 d .
H7' H 0.6288 0.3012 0.3281 0.015 Uiso 1 1 calc R
B8 B 0.4226(3) 0.3918(2) 0.40344(6) 0.0139(4) Uani 1 1 d .
H8 H 0.5603 0.3286 0.4081 0.017 Uiso 1 1 calc R
B8' B 0.3381(3) 0.14546(19) 0.34673(6) 0.0125(4) Uani 1 1 d .
H8' H 0.3902 0.1099 0.3807 0.015 Uiso 1 1 calc R
B9 B 0.4298(3) 0.5631(2) 0.41895(7) 0.0170(4) Uani 1 1 d .
H9 H 0.5727 0.6100 0.4326 0.020 Uiso 1 1 calc R
B9' B 0.2089(3) 0.0363(2) 0.30758(7) 0.0151(4) Uani 1 1 d .
H9' H 0.1736 -0.0679 0.3169 0.018 Uiso 1 1 calc R
B10 B 0.1918(4) 0.6086(2) 0.43887(7) 0.0181(4) Uani 1 1 d .
H10 H 0.1787 0.6840 0.4658 0.022 Uiso 1 1 calc R
B10' B 0.2770(3) 0.0778(2) 0.25274(7) 0.0147(4) Uani 1 1 d .
H10' H 0.2886 0.0010 0.2262 0.018 Uiso 1 1 calc R
B11 B 0.0316(3) 0.4687(2) 0.43442(7) 0.0172(4) Uani 1 1 d .
H11 H -0.0907 0.4514 0.4579 0.021 Uiso 1 1 calc R
B11' B 0.4424(3) 0.2158(2) 0.25711(7) 0.0145(4) Uani 1 1 d .
H11' H 0.5626 0.2327 0.2331 0.017 Uiso 1 1 calc R
B12 B 0.2916(3) 0.4482(2) 0.45025(7) 0.0158(4) Uani 1 1 d .
H12 H 0.3430 0.4180 0.4849 0.019 Uiso 1 1 calc R
B12' B 0.4584(3) 0.0898(2) 0.29849(7) 0.0144(4) Uani 1 1 d .
H12' H 0.5901 0.0210 0.3017 0.017 Uiso 1 1 calc R
Na1 Na 0.0000 0.0000 0.5000 0.0245(3) Uani 1 2 d S
Na2 Na 0.5000 0.0000 0.5000 0.0254(3) Uani 1 2 d S
O1W O -0.2563(3) -0.16353(16) 0.47841(6) 0.0271(3) Uani 1 1 d .
O2W O 0.2308(3) -0.04441(17) 0.44298(5) 0.0249(3) Uani 1 1 d .
O3W O 0.7369(3) 0.11419(19) 0.45588(6) 0.0295(4) Uani 1 1 d .
O4W O 0.2610(3) 0.42386(19) 0.11362(5) 0.0420(5) Uani 1 1 d .
H41W H 0.3627 0.4312 0.1329 0.050 Uiso 1 1 d R
H42W H 0.1693 0.4015 0.1292 0.050 Uiso 1 1 d R
H11W H -0.258(5) -0.237(4) 0.4887(12) 0.065(11) Uiso 1 1 d .
H12W H -0.272(5) -0.169(3) 0.4524(12) 0.059(11) Uiso 1 1 d .
H21W H 0.232(6) -0.113(4) 0.4327(12) 0.068(12) Uiso 1 1 d .
H22W H 0.241(5) 0.001(3) 0.4212(11) 0.051(10) Uiso 1 1 d .
H31W H 0.723(5) 0.184(4) 0.4523(12) 0.057(11) Uiso 1 1 d .
H32W H 0.740(5) 0.080(3) 0.4315(12) 0.055(10) Uiso 1 1 d .

loop_
_atom_site_aniso_label
_atom_site_aniso_U_11
_atom_site_aniso_U_22
_atom_site_aniso_U_33
_atom_site_aniso_U_23
_atom_site_aniso_U_13
_atom_site_aniso_U_12
Co3 0.01026(11) 0.00974(11) 0.00790(11) -0.00032(8) 0.00038(8) 0.00060(9)
C1 0.0201(9) 0.0139(8) 0.0102(8) 0.0007(6) -0.0011(7) 0.0044(7)
C1' 0.0107(8) 0.0156(8) 0.0123(8) -0.0020(6) -0.0006(6) 0.0020(7)
C2 0.0138(8) 0.0174(9) 0.0148(8) -0.0030(7) 0.0015(7) 0.0010(7)
C2' 0.0145(8) 0.0129(8) 0.0116(8) -0.0003(6) 0.0010(6) 0.0000(7)
B4 0.0187(10) 0.0117(9) 0.0121(9) -0.0010(7) 0.0019(7) -0.0019(8)
B4' 0.0131(9) 0.0137(9) 0.0146(9) -0.0006(7) 0.0010(7) -0.0019(7)
B5 0.0302(11) 0.0117(9) 0.0131(9) -0.0012(7) 0.0017(8) 0.0007(9)
B5' 0.0138(9) 0.0175(10) 0.0151(9) -0.0047(8) 0.0005(7) -0.0011(8)
B6 0.0249(11) 0.0172(10) 0.0170(10) -0.0027(8) 0.0031(8) 0.0071(9)
B6' 0.0164(9) 0.0179(10) 0.0109(9) -0.0028(7) -0.0001(7) 0.0006(8)
B7 0.0177(9) 0.0148(9) 0.0112(9) 0.0007(7) 0.0015(7) -0.0013(8)
B7' 0.0112(9) 0.0139(9) 0.0115(9) -0.0010(7) -0.0005(7) 0.0005(7)
B8 0.0158(9) 0.0146(9) 0.0113(9) -0.0001(7) -0.0009(7) -0.0012(7)
B8' 0.0132(9) 0.0122(9) 0.0121(9) 0.0000(7) 0.0008(7) 0.0007(7)
B9 0.0228(10) 0.0139(9) 0.0143(9) -0.0017(8) 0.0016(8) -0.0049(8)
B9' 0.0171(10) 0.0129(9) 0.0153(9) -0.0010(7) 0.0021(8) -0.0017(8)
B10 0.0273(11) 0.0144(9) 0.0128(9) -0.0020(8) 0.0021(8) 0.0000(8)
B10' 0.0143(9) 0.0150(9) 0.0149(9) -0.0038(7) 0.0014(7) -0.0004(7)
B11 0.0211(10) 0.0190(10) 0.0120(9) -0.0020(8) 0.0038(8) 0.0006(8)
B11' 0.0145(9) 0.0154(9) 0.0139(9) -0.0013(7) 0.0031(7) 0.0003(8)
B12 0.0220(10) 0.0154(9) 0.0099(9) -0.0011(7) -0.0008(7) -0.0006(8)
B12' 0.0138(9) 0.0140(9) 0.0155(9) -0.0010(7) 0.0009(7) 0.0013(7)
Na1 0.0167(5) 0.0316(6) 0.0252(6) -0.0017(5) 0.0015(4) -0.0006(5)
Na2 0.0178(5) 0.0290(6) 0.0297(6) 0.0003(5) 0.0031(5) -0.0012(5)
O1W 0.0359(9) 0.0181(8) 0.0271(8) -0.0009(6) -0.0003(7) -0.0020(7)
O2W 0.0342(9) 0.0190(8) 0.0223(8) 0.0002(6) 0.0069(6) -0.0029(7)
O3W 0.0340(9) 0.0245(9) 0.0302(9) 0.0115(7) 0.0025(7) 0.0030(7)
O4W 0.0534(11) 0.0472(11) 0.0246(8) -0.0026(8) -0.0038(8) -0.0202(9)

loop_
_atom_type_symbol
_atom_type_description
_atom_type_scat_dispersion_real
_atom_type_scat_dispersion_imag
_atom_type_scat_source
C C 0.0033 0.0016 'International Tables Vol C Tables 4.2.6.8 and 6.1.1.4'
H H 0.0000 0.0000 'International Tables Vol C Tables 4.2.6.8 and 6.1.1.4'
O O 0.0106 0.0060 'International Tables Vol C Tables 4.2.6.8 and 6.1.1.4'
B B 0.0013 0.0007 'International Tables Vol C Tables 4.2.6.8 and 6.1.1.4'
Na Na 0.0362 0.0249 'International Tables Vol C Tables 4.2.6.8 and 6.1.1.4'
Co Co 0.3494 0.9721 'International Tables Vol C Tables 4.2.6.8 and 6.1.1.4'

loop_
_geom_angle_atom_site_label_1
_geom_angle_atom_site_label_2
_geom_angle_atom_site_label_3
_geom_angle
_geom_angle_site_symmetry_1
_geom_angle_site_symmetry_3
C2 Co3 C2' 133.89(7) . .
C2 Co3 C1 46.60(7) . .
C2' Co3 C1 100.81(7) . .
C2 Co3 C1' 100.15(7) . .
C2' Co3 C1' 46.62(7) . .
C1 Co3 C1' 99.69(7) . .
C2 Co3 B7 49.08(8) . .
C2' Co3 B7 175.28(8) . .
C1 Co3 B7 83.76(8) . .
C1' Co3 B7 131.79(8) . .
C2 Co3 B7' 176.21(8) . .
C2' Co3 B7' 48.70(7) . .
C1 Co3 B7' 132.32(8) . .
C1' Co3 B7' 83.57(7) . .
B7 Co3 B7' 128.58(8) . .
C2 Co3 B4' 95.45(8) . .
C2' Co3 B4' 83.44(8) . .
C1 Co3 B4' 129.83(8) . .
C1' Co3 B4' 48.62(7) . .
B7 Co3 B4' 92.74(8) . .
B7' Co3 B4' 87.55(8) . .
C2 Co3 B4 83.47(8) . .
C2' Co3 B4 96.36(7) . .
C1 Co3 B4 48.55(8) . .
C1' Co3 B4 130.25(8) . .
B7 Co3 B4 87.54(8) . .
B7' Co3 B4 93.58(8) . .
B4' Co3 B4 178.32(8) . .
C2 Co3 B8' 130.02(8) . .
C2' Co3 B8' 83.80(7) . .
C1 Co3 B8' 175.36(7) . .
C1' Co3 B8' 83.87(7) . .
B7 Co3 B8' 91.65(8) . .
B7' Co3 B8' 50.77(8) . .
B4' Co3 B8' 50.86(8) . .
B4 Co3 B8' 130.80(8) . .
C2 Co3 B8 84.28(8) . .
C2' Co3 B8 130.20(8) . .
C1 Co3 B8 83.87(8) . .
C1' Co3 B8 175.51(8) . .
B7 Co3 B8 51.05(8) . .
B7' Co3 B8 92.01(8) . .
B4' Co3 B8 130.62(8) . .
B4 Co3 B8 50.63(8) . .
B8' Co3 B8 92.73(8) . .
C2 C1 B5 111.44(14) . .
C2 C1 B4 112.13(14) . .
B5 C1 B4 63.55(12) . .
C2 C1 B6 62.04(12) . .
B5 C1 B6 62.19(13) . .
B4 C1 B6 115.61(14) . .
C2 C1 Co3 66.49(9) . .
B5 C1 Co3 124.97(12) . .
B4 C1 Co3 67.37(9) . .
B6 C1 Co3 124.74(12) . .
C2 C1 H1 117.8 . .
B5 C1 H1 117.1 . .
B4 C1 H1 122.9 . .
B6 C1 H1 111.1 . .
Co3 C1 H1 109.4 . .
C2' C1' B5' 111.45(14) . .
C2' C1' B4' 111.68(13) . .
B5' C1' B4' 63.86(12) . .
C2' C1' B6' 62.11(11) . .
B5' C1' B6' 62.13(12) . .
B4' C1' B6' 115.60(14) . .
C2' C1' Co3 66.49(9) . .
B5' C1' Co3 124.99(12) . .
B4' C1' Co3 66.93(9) . .
B6' C1' Co3 124.80(12) . .
C2' C1' H1' 118.4 . .
B5' C1' H1' 116.8 . .
B4' C1' H1' 122.6 . .
B6' C1' H1' 111.5 . .
Co3 C1' H1' 109.4 . .
C1 C2 B11 111.53(14) . .
C1 C2 B7 111.70(14) . .
B11 C2 B7 63.83(12) . .
C1 C2 B6 62.03(12) . .
B11 C2 B6 62.27(12) . .
B7 C2 B6 115.64(15) . .
C1 C2 Co3 66.91(9) . .
B11 C2 Co3 124.92(13) . .
B7 C2 Co3 66.67(9) . .
B6 C2 Co3 125.12(13) . .
C1 C2 H2 116.0 . .
B11 C2 H2 119.7 . .
B7 C2 H2 123.6 . .
B6 C2 H2 112.3 . .
Co3 C2 H2 106.8 . .
C1' C2' B11' 111.39(14) . .
C1' C2' B7' 112.13(13) . .
B11' C2' B7' 63.98(11) . .
C1' C2' B6' 61.97(11) . .
B11' C2' B6' 61.97(12) . .
B7' C2' B6' 115.69(14) . .
C1' C2' Co3 66.90(9) . .
B11' C2' Co3 125.23(12) . .
B7' C2' Co3 67.05(9) . .
B6' C2' Co3 125.05(12) . .
C1' C2' H2' 116.5 . .
B11' C2' H2' 120.3 . .
B7' C2' H2' 121.9 . .
B6' C2' H2' 114.1 . .
Co3 C2' H2' 105.4 . .
C1 B4 B9 103.50(14) . .
C1 B4 B5 57.92(12) . .
B9 B4 B5 59.46(12) . .
C1 B4 B8 104.88(14) . .
B9 B4 B8 60.15(11) . .
B5 B4 B8 107.97(14) . .
C1 B4 Co3 64.08(9) . .
B9 B4 Co3 117.60(12) . .
B5 B4 Co3 117.04(13) . .
B8 B4 Co3 65.11(9) . .
C1 B4 H4 125.9 . .
B9 B4 H4 121.3 . .
B5 B4 H4 120.4 . .
B8 B4 H4 122.5 . .
Co3 B4 H4 111.9 . .
C1' B4' B9' 103.50(14) . .
C1' B4' B5' 57.92(11) . .
B9' B4' B5' 59.35(11) . .
C1' B4' B8' 104.76(13) . .
B9' B4' B8' 60.28(11) . .
B5' B4' B8' 107.87(14) . .
C1' B4' Co3 64.44(9) . .
B9' B4' Co3 118.01(12) . .
B5' B4' Co3 117.48(12) . .
B8' B4' Co3 65.11(9) . .
C1' B4' H4' 125.9 . .
B9' B4' H4' 121.2 . .
B5' B4' H4' 120.4 . .
B8' B4' H4' 122.6 . .
Co3 B4' H4' 111.5 . .
C1 B5 B6 59.71(12) . .
C1 B5 B9 104.43(14) . .
B6 B5 B9 108.74(15) . .
C1 B5 B10 104.94(15) . .
B6 B5 B10 59.95(12) . .
B9 B5 B10 60.38(12) . .
C1 B5 B4 58.53(11) . .
B6 B5 B4 109.38(15) . .
B9 B5 B4 60.07(12) . .
B10 B5 B4 108.68(15) . .
C1 B5 H5 124.8 . .
B6 B5 H5 120.5 . .
B9 B5 H5 122.3 . .
B10 B5 H5 122.2 . .
B4 B5 H5 121.0 . .
C1' B5' B6' 59.68(11) . .
C1' B5' B10' 104.92(14) . .
B6' B5' B10' 59.88(12) . .
C1' B5' B9' 104.02(14) . .
B6' B5' B9' 108.52(14) . .
B10' B5' B9' 60.53(12) . .
C1' B5' B4' 58.22(11) . .
B6' B5' B4' 108.90(14) . .
B10' B5' B4' 108.47(14) . .
B9' B5' B4' 59.73(11) . .
C1' B5' H5' 125.0 . .
B6' B5' H5' 120.7 . .
B10' B5' H5' 122.1 . .
B9' B5' H5' 122.5 . .
B4' B5' H5' 121.3 . .
C1 B6 C2 55.93(11) . .
C1 B6 B5 58.10(12) . .
C2 B6 B5 103.29(15) . .
C1 B6 B11 103.39(14) . .
C2 B6 B11 58.17(11) . .
B5 B6 B11 107.97(16) . .
C1 B6 B10 104.07(15) . .
C2 B6 B10 103.93(15) . .
B5 B6 B10 60.42(13) . .
B11 B6 B10 60.14(12) . .
C1 B6 H6 125.5 . .
C2 B6 H6 125.6 . .
B5 B6 H6 122.3 . .
B11 B6 H6 122.3 . .
B10 B6 H6 122.9 . .
C1' B6' C2' 55.92(10) . .
C1' B6' B11' 103.48(13) . .
C2' B6' B11' 58.16(11) . .
C1' B6' B10' 103.99(14) . .
C2' B6' B10' 104.10(14) . .
B11' B6' B10' 60.56(12) . .
C1' B6' B5' 58.19(11) . .
C2' B6' B5' 103.36(13) . .
B11' B6' B5' 108.17(14) . .
B10' B6' B5' 60.13(12) . .
C1' B6' H6' 125.6 . .
C2' B6' H6' 125.6 . .
B11' B6' H6' 122.1 . .
B10' B6' H6' 122.9 . .
B5' B6' H6' 122.3 . .
C2 B7 B12 103.26(14) . .
C2 B7 B11 57.73(11) . .
B12 B7 B11 59.63(12) . .
C2 B7 B8 104.76(14) . .
B12 B7 B8 59.89(11) . .
B11 B7 B8 107.96(14) . .
C2 B7 Co3 64.24(9) . .
B12 B7 Co3 117.83(12) . .
B11 B7 Co3 117.27(12) . .
B8 B7 Co3 65.47(9) . .
C2 B7 H7 126.1 . .
B12 B7 H7 121.4 . .
B11 B7 H7 120.3 . .
B8 B7 H7 122.5 . .
Co3 B7 H7 111.5 . .
C2' B7' B12' 103.14(13) . .
C2' B7' B8' 104.61(13) . .
B12' B7' B8' 59.77(11) . .
C2' B7' B11' 57.83(11) . .
B12' B7' B11' 59.49(11) . .
B8' B7' B11' 107.77(14) . .
C2' B7' Co3 64.25(9) . .
B12' B7' Co3 117.42(12) . .
B8' B7' Co3 65.19(9) . .
B11' B7' Co3 117.24(12) . .
C2' B7' H7' 126.0 . .
B12' B7' H7' 121.6 . .
B8' B7' H7' 122.7 . .
B11' B7' H7' 120.3 . .
Co3 B7' H7' 111.7 . .
B12 B8 B9 59.66(11) . .
B12 B8 B4 106.61(14) . .
B9 B8 B4 59.39(11) . .
B12 B8 B7 59.28(11) . .
B9 B8 B7 106.72(14) . .
B4 B8 B7 106.45(14) . .
B12 B8 Co3 115.59(12) . .
B9 B8 Co3 116.23(12) . .
B4 B8 Co3 64.26(9) . .
B7 B8 Co3 63.48(9) . .
B12 B8 H8 121.0 . .
B9 B8 H8 120.7 . .
B4 B8 H8 123.1 . .
B7 B8 H8 123.4 . .
Co3 B8 H8 113.6 . .
B12' B8' B9' 59.65(11) . .
B12' B8' B7' 59.78(11) . .
B9' B8' B7' 107.15(13) . .
B12' B8' B4' 106.62(14) . .
B9' B8' B4' 59.20(11) . .
B7' B8' B4' 106.72(13) . .
B12' B8' Co3 116.43(12) . .
B9' B8' Co3 116.15(12) . .
B7' B8' Co3 64.04(9) . .
B4' B8' Co3 64.03(9) . .
B12' B8' H8' 120.6 . .
B9' B8' H8' 120.8 . .
B7' B8' H8' 122.8 . .
B4' B8' H8' 123.3 . .
Co3 B8' H8' 113.3 . .
B5 B9 B4 60.48(12) . .
B5 B9 B12 107.44(15) . .
B4 B9 B12 107.74(14) . .
B5 B9 B10 60.02(12) . .
B4 B9 B10 108.73(15) . .
B12 B9 B10 59.85(12) . .
B5 B9 B8 109.03(15) . .
B4 B9 B8 60.46(11) . .
B12 B9 B8 60.01(11) . .
B10 B9 B8 108.99(15) . .
B5 B9 H9 121.6 . .
B4 B9 H9 121.4 . .
B12 B9 H9 122.4 . .
B10 B9 H9 121.3 . .
B8 B9 H9 120.9 . .
B5' B9' B4' 60.92(11) . .
B5' B9' B12' 107.45(14) . .
B4' B9' B12' 107.83(14) . .
B5' B9' B10' 59.68(11) . .
B4' B9' B10' 108.74(14) . .
B12' B9' B10' 59.93(11) . .
B5' B9' B8' 109.30(14) . .
B4' B9' B8' 60.52(11) . .
B12' B9' B8' 59.86(11) . .
B10' B9' B8' 108.81(14) . .
B5' B9' H9' 121.4 . .
B4' B9' H9' 121.2 . .
B12' B9' H9' 122.4 . .
B10' B9' H9' 121.5 . .
B8' B9' H9' 120.9 . .
B6 B10 B11 59.89(13) . .
B6 B10 B5 59.63(12) . .
B11 B10 B5 107.14(15) . .
B6 B10 B12 108.01(15) . .
B11 B10 B12 60.14(12) . .
B5 B10 B12 107.25(15) . .
B6 B10 B9 107.86(15) . .
B11 B10 B9 108.04(15) . .
B5 B10 B9 59.60(12) . .
B12 B10 B9 60.04(12) . .
B6 B10 H10 121.8 . .
B11 B10 H10 121.9 . .
B5 B10 H10 122.5 . .
B12 B10 H10 121.8 . .
B9 B10 H10 121.7 . .
B6' B10' B5' 59.98(12) . .
B6' B10' B11' 59.67(12) . .
B5' B10' B11' 107.35(14) . .
B6' B10' B12' 107.89(14) . .
B5' B10' B12' 107.59(14) . .
B11' B10' B12' 60.00(12) . .
B6' B10' B9' 108.01(14) . .
B5' B10' B9' 59.79(12) . .
B11' B10' B9' 107.80(14) . .
B12' B10' B9' 59.99(12) . .
B6' B10' H10' 121.7 . .
B5' B10' H10' 122.1 . .
B11' B10' H10' 122.1 . .
B12' B10' H10' 121.8 . .
B9' B10' H10' 121.7 . .
C2 B11 B6 59.56(12) . .
C2 B11 B10 104.86(14) . .
B6 B11 B10 59.98(13) . .
C2 B11 B12 103.74(14) . .
B6 B11 B12 108.07(15) . .
B10 B11 B12 60.13(12) . .
C2 B11 B7 58.44(11) . .
B6 B11 B7 108.95(14) . .
B10 B11 B7 108.26(15) . .
B12 B11 B7 59.55(12) . .
C2 B11 H11 125.0 . .
B6 B11 H11 120.8 . .
B10 B11 H11 122.2 . .
B12 B11 H11 122.9 . .
B7 B11 H11 121.3 . .
C2' B11' B6' 59.86(11) . .
C2' B11' B10' 104.79(14) . .
B6' B11' B10' 59.77(12) . .
C2' B11' B12' 103.69(14) . .
B6' B11' B12' 108.05(14) . .
B10' B11' B12' 60.09(12) . .
C2' B11' B7' 58.19(11) . .
B6' B11' B7' 109.14(14) . .
B10' B11' B7' 108.44(14) . .
B12' B11' B7' 59.86(11) . .
C2' B11' H11' 125.0 . .
B6' B11' H11' 120.7 . .
B10' B11' H11' 122.3 . .
B12' B11' H11' 122.9 . .
B7' B11' H11' 121.1 . .
B7 B12 B10 108.97(15) . .
B7 B12 B11 60.83(12) . .
B10 B12 B11 59.73(12) . .
B7 B12 B9 108.47(14) . .
B10 B12 B9 60.11(12) . .
B11 B12 B9 107.77(15) . .
B7 B12 B8 60.83(11) . .
B10 B12 B8 109.45(14) . .
B11 B12 B8 109.66(14) . .
B9 B12 B8 60.33(12) . .
B7 B12 H12 121.0 . .
B10 B12 H12 121.3 . .
B11 B12 H12 121.4 . .
B9 B12 H12 122.0 . .
B8 B12 H12 120.5 . .
B11' B12' B10' 59.92(11) . .
B11' B12' B9' 107.80(14) . .
B10' B12' B9' 60.08(11) . .
B11' B12' B8' 109.24(14) . .
B10' B12' B8' 109.43(14) . .
B9' B12' B8' 60.48(11) . .
B11' B12' B7' 60.66(11) . .
B10' B12' B7' 108.95(14) . .
B9' B12' B7' 108.33(14) . .
B8' B12' B7' 60.45(11) . .
B11' B12' H12' 121.5 . .
B10' B12' H12' 121.1 . .
B9' B12' H12' 121.9 . .
B8' B12' H12' 120.7 . .
B7' B12' H12' 121.2 . .
O2W Na1 O2W 180.00(8) 3_556 .
O2W Na1 O3W 99.76(6) 3_556 3_656
O2W Na1 O3W 80.24(6) . 3_656
O2W Na1 O3W 80.24(6) 3_556 1_455
O2W Na1 O3W 99.76(6) . 1_455
O3W Na1 O3W 179.997(1) 3_656 1_455
O2W Na1 O1W 81.46(6) 3_556 .
O2W Na1 O1W 98.54(6) . .
O3W Na1 O1W 107.09(6) 3_656 .
O3W Na1 O1W 72.91(6) 1_455 .
O2W Na1 O1W 98.54(6) 3_556 3_556
O2W Na1 O1W 81.46(6) . 3_556
O3W Na1 O1W 72.91(6) 3_656 3_556
O3W Na1 O1W 107.09(6) 1_455 3_556
O1W Na1 O1W 180.0 . 3_556
O2W Na1 Na2 47.29(4) 3_556 1_455
O2W Na1 Na2 132.71(4) . 1_455
O3W Na1 Na2 133.64(4) 3_656 1_455
O3W Na1 Na2 46.37(4) 1_455 1_455
O1W Na1 Na2 46.82(4) . 1_455
O1W Na1 Na2 133.18(4) 3_556 1_455
O2W Na1 Na2 132.71(4) 3_556 .
O2W Na1 Na2 47.29(4) . .
O3W Na1 Na2 46.36(4) 3_656 .
O3W Na1 Na2 133.63(4) 1_455 .
O1W Na1 Na2 133.18(4) . .
O1W Na1 Na2 46.82(4) 3_556 .
Na2 Na1 Na2 180.0 1_455 .
O3W Na2 O3W 180.00(10) 3_656 .
O3W Na2 O1W 73.32(6) 3_656 3_556
O3W Na2 O1W 106.68(6) . 3_556
O3W Na2 O1W 106.68(6) 3_656 1_655
O3W Na2 O1W 73.32(6) . 1_655
O1W Na2 O1W 180.0 3_556 1_655
O3W Na2 O2W 79.74(6) 3_656 .
O3W Na2 O2W 100.26(6) . .
O1W Na2 O2W 80.75(6) 3_556 .
O1W Na2 O2W 99.25(6) 1_655 .
O3W Na2 O2W 100.26(6) 3_656 3_656
O3W Na2 O2W 79.74(6) . 3_656
O1W Na2 O2W 99.25(6) 3_556 3_656
O1W Na2 O2W 80.75(6) 1_655 3_656
O2W Na2 O2W 180.0 . 3_656
O3W Na2 Na1 46.78(4) 3_656 .
O3W Na2 Na1 133.22(4) . .
O1W Na2 Na1 46.98(4) 3_556 .
O1W Na2 Na1 133.02(4) 1_655 .
O2W Na2 Na1 46.24(4) . .
O2W Na2 Na1 133.76(4) 3_656 .
O3W Na2 Na1 133.22(4) 3_656 1_655
O3W Na2 Na1 46.78(4) . 1_655
O1W Na2 Na1 133.02(4) 3_556 1_655
O1W Na2 Na1 46.98(4) 1_655 1_655
O2W Na2 Na1 133.76(4) . 1_655
O2W Na2 Na1 46.24(4) 3_656 1_655
Na1 Na2 Na1 180.0 . 1_655
Na2 O1W Na1 86.20(5) 1_455 .
Na2 O1W H11W 120(3) 1_455 .
Na1 O1W H11W 123(3) . .
Na2 O1W H12W 105(3) 1_455 .
Na1 O1W H12W 112(3) . .
H11W O1W H12W 108(3) . .
Na1 O2W Na2 86.47(5) . .
Na1 O2W H21W 119(3) . .
Na2 O2W H21W 116(3) . .
Na1 O2W H22W 124(2) . .
Na2 O2W H22W 112(2) . .
H21W O2W H22W 101(3) . .
Na2 O3W Na1 86.85(5) . 1_655
Na2 O3W H31W 118(3) . .
Na1 O3W H31W 129(3) 1_655 .
Na2 O3W H32W 110(2) . .
Na1 O3W H32W 104(2) 1_655 .
H31W O3W H32W 107(3) . .
H41W O4W H42W 102.5 . .

loop_
_geom_bond_atom_site_label_1
_geom_bond_atom_site_label_2
_geom_bond_distance
_geom_bond_site_symmetry_2
Co3 C2 2.0389(18) .
Co3 C2' 2.0418(17) .
Co3 C1 2.0454(18) .
Co3 C1' 2.0481(17) .
Co3 B7 2.079(2) .
Co3 B7' 2.087(2) .
Co3 B4' 2.089(2) .
Co3 B4 2.099(2) .
Co3 B8' 2.107(2) .
Co3 B8 2.114(2) .
C1 C2 1.616(3) .
C1 B5 1.693(3) .
C1 B4 1.704(3) .
C1 B6 1.722(3) .
C1 H1 0.9205 .
C1' C2' 1.618(2) .
C1' B5' 1.698(3) .
C1' B4' 1.704(3) .
C1' B6' 1.725(3) .
C1' H1' 0.9125 .
C2 B11 1.698(3) .
C2 B7 1.711(3) .
C2 B6 1.723(3) .
C2 H2 0.9605 .
C2' B11' 1.696(3) .
C2' B7' 1.703(3) .
C2' B6' 1.727(3) .
C2' H2' 0.9297 .
B4 B9 1.782(3) .
B4 B5 1.789(3) .
B4 B8 1.801(3) .
B4 H4 1.1200 .
B4' B9' 1.778(3) .
B4' B5' 1.799(3) .
B4' B8' 1.802(3) .
B4' H4' 1.1200 .
B5 B6 1.764(3) .
B5 B9 1.771(3) .
B5 B10 1.778(3) .
B5 H5 1.1200 .
B5' B6' 1.766(3) .
B5' B10' 1.769(3) .
B5' B9' 1.771(3) .
B5' H5' 1.1200 .
B6 B11 1.769(3) .
B6 B10 1.770(3) .
B6 H6 1.1200 .
B6' B11' 1.763(3) .
B6' B10' 1.765(3) .
B6' H6' 1.1200 .
B7 B12 1.779(3) .
B7 B11 1.802(3) .
B7 B8 1.807(3) .
B7 H7 1.1200 .
B7' B12' 1.787(3) .
B7' B8' 1.799(3) .
B7' B11' 1.801(3) .
B7' H7' 1.1200 .
B8 B12 1.790(3) .
B8 B9 1.796(3) .
B8 H8 1.1200 .
B8' B12' 1.786(3) .
B8' B9' 1.798(3) .
B8' H8' 1.1200 .
B9 B12 1.784(3) .
B9 B10 1.785(3) .
B9 H9 1.1200 .
B9' B12' 1.783(3) .
B9' B10' 1.784(3) .
B9' H9' 1.1200 .
B10 B11 1.773(3) .
B10 B12 1.780(3) .
B10 H10 1.1200 .
B10' B11' 1.778(3) .
B10' B12' 1.782(3) .
B10' H10' 1.1200 .
B11 B12 1.780(3) .
B11 H11 1.1200 .
B11' B12' 1.780(3) .
B11' H11' 1.1200 .
B12 H12 1.1200 .
B12' H12' 1.1200 .
Na1 O2W 2.4076(16) 3_556
Na1 O2W 2.4077(16) .
Na1 O3W 2.4284(17) 3_656
Na1 O3W 2.4284(17) 1_455
Na1 O1W 2.4380(17) .
Na1 O1W 2.4380(17) 3_556
Na1 Na2 3.32713(15) 1_455
Na1 Na2 3.32715(15) .
Na2 O3W 2.4117(17) 3_656
Na2 O3W 2.4117(17) .
Na2 O1W 2.4314(17) 3_556
Na2 O1W 2.4314(17) 1_655
Na2 O2W 2.4494(17) .
Na2 O2W 2.4494(17) 3_656
Na2 Na1 3.32717(15) 1_655
O1W Na2 2.4314(17) 1_455
O1W H11W 0.81(4) .
O1W H12W 0.79(4) .
O2W H21W 0.76(4) .
O2W H22W 0.80(4) .
O3W Na1 2.4284(17) 1_655
O3W H31W 0.72(4) .
O3W H32W 0.81(4) .
O4W H41W 0.8697 .
O4W H42W 0.8224 .

loop_
_geom_hbond_atom_site_label_D
_geom_hbond_atom_site_label_H
_geom_hbond_atom_site_label_A
_geom_hbond_distance_DH
_geom_hbond_distance_HA
_geom_hbond_distance_DA
_geom_hbond_angle_DHA
_geom_hbond_site_symmetry_A
O1W H12W O4W 0.79(4) 2.20(4) 2.902(2) 149(3) 2_545
O3W H32W O4W 0.81(4) 2.08(4) 2.842(3) 156(3) 2_645
